data_4037205
loop_
_publ_author_name
'Nourian, Saghar'
'Zilber, Zachary A.'
'Toscano, John P.'

_publ_section_title
;
 Development of N-Substituted Hydroxamic Acids with Pyrazolone Leaving
 Groups as Nitrosocarbonyl Precursors.
;
_journal_issue 19
_journal_name_full 'The Journal of organic chemistry'
_journal_page_first 9138
_journal_page_last 9146
_journal_paper_doi 10.1021/acs.joc.6b01705
_journal_volume 81
_journal_year 2016
_chemical_formula_moiety 'C14 H18 N4 O3'
_chemical_formula_sum 'C14 H18 N4 O3'
_chemical_formula_weight 290.32
_space_group_crystal_system triclinic
_space_group_IT_number 2
_space_group_name_Hall '-P 1'
_space_group_name_H-M_alt 'P -1'
_atom_sites_solution_hydrogens mixed
_atom_sites_solution_primary direct
_atom_sites_solution_secondary difmap
_audit_creation_method SHELXL-2013
_cell_angle_alpha 111.885(3)
_cell_angle_beta 90.695(2)
_cell_angle_gamma 93.750(2)
_cell_formula_units_Z 4
_cell_length_a 10.8050(3)
_cell_length_b 11.4659(3)
_cell_length_c 13.3709(4)
_cell_measurement_reflns_used 10397
_cell_measurement_temperature 110(2)
_cell_measurement_theta_max 71.95
_cell_measurement_theta_min 3.56
_cell_volume 1532.65(8)
_computing_cell_refinement
;
CrysAlisPro, Agilent Technologies,
Version 1.171.36.24 (release 03-12-2012 CrysAlis171 .NET)
(compiled Dec  3 2012,18:21:49)
;
_computing_data_collection
;
CrysAlisPro, Agilent Technologies,
Version 1.171.36.24 (release 03-12-2012 CrysAlis171 .NET)
(compiled Dec  3 2012,18:21:49)
;
_computing_data_reduction
;
CrysAlisPro, Agilent Technologies,
Version 1.171.36.24 (release 03-12-2012 CrysAlis171 .NET)
(compiled Dec  3 2012,18:21:49)
;
_computing_molecular_graphics 'SHELXTL v6.10 (Sheldrick, 2008)'
_computing_publication_material 'SHELXTL v6.10 (Sheldrick, 2008)'
_computing_structure_refinement 'SHELXL-2013 (Sheldrick, 2013)'
_computing_structure_solution 'SHELXS-2013 (Sheldrick, 2013)'
_diffrn_ambient_temperature 110(2)
_diffrn_measured_fraction_theta_full 0.992
_diffrn_measured_fraction_theta_max 0.990
_diffrn_measurement_device_type 'SuperNova, Dual, Cu at zero, Atlas'
_diffrn_measurement_method '\w scans'
_diffrn_radiation_monochromator mirror
_diffrn_radiation_source 'SuperNova (Cu) X-ray Source'
_diffrn_radiation_type CuK\a
_diffrn_radiation_wavelength 1.54178
_diffrn_reflns_av_R_equivalents 0.0338
_diffrn_reflns_av_unetI/netI 0.0312
_diffrn_reflns_Laue_measured_fraction_full 0.992
_diffrn_reflns_Laue_measured_fraction_max 0.990
_diffrn_reflns_limit_h_max 12
_diffrn_reflns_limit_h_min -13
_diffrn_reflns_limit_k_max 14
_diffrn_reflns_limit_k_min -14
_diffrn_reflns_limit_l_max 16
_diffrn_reflns_limit_l_min -16
_diffrn_reflns_number 17989
_diffrn_reflns_point_group_measured_fraction_full 0.992
_diffrn_reflns_point_group_measured_fraction_max 0.990
_diffrn_reflns_theta_full 67.679
_diffrn_reflns_theta_max 71.897
_diffrn_reflns_theta_min 3.565
_exptl_absorpt_coefficient_mu 0.750
_exptl_absorpt_correction_T_max 1.00
_exptl_absorpt_correction_T_min 0.54
_exptl_absorpt_correction_type multi-scan
_exptl_absorpt_process_details
;
CrysAlisPro, Agilent Technologies,
Version 1.171.36.32 (release 02-08-2013 CrysAlis171 .NET)
(compiled Aug  2 2013,16:46:58)
Empirical absorption correction using spherical harmonics,
 implemented in SCALE3 ABSPACK scaling algorithm.
;
_exptl_crystal_colour colorless
_exptl_crystal_density_diffrn 1.258
_exptl_crystal_description needle
_exptl_crystal_F_000 616
_exptl_crystal_size_max 0.45
_exptl_crystal_size_mid 0.05
_exptl_crystal_size_min 0.05
_refine_diff_density_max 0.319
_refine_diff_density_min -0.257
_refine_diff_density_rms 0.043
_refine_ls_extinction_method none
_refine_ls_goodness_of_fit_ref 1.042
_refine_ls_hydrogen_treatment mixed
_refine_ls_matrix_type full
_refine_ls_number_parameters 393
_refine_ls_number_reflns 5960
_refine_ls_number_restraints 0
_refine_ls_restrained_S_all 1.042
_refine_ls_R_factor_all 0.0470
_refine_ls_R_factor_gt 0.0404
_refine_ls_shift/su_max 0.000
_refine_ls_shift/su_mean 0.000
_refine_ls_structure_factor_coef Fsqd
_refine_ls_weighting_details
;
 w=1/[\s^2^(Fo^2^)+(0.0613P)^2^+0.3076P]
 where P=(Fo^2^+2Fc^2^)/3
;
_refine_ls_weighting_scheme calc
_refine_ls_wR_factor_gt 0.1071
_refine_ls_wR_factor_ref 0.1125
_reflns_Friedel_coverage 0.000
_reflns_number_gt 5119
_reflns_number_total 5960
_reflns_threshold_expression 'I > 2\s(I)'
_cod_data_source_file jo6b01705_si_005.cif
_cod_data_source_block NHPY_1g
_cod_database_code 4037205
_shelx_space_group_comment
;
The symmetry employed for this shelxl refinement is uniquely defined
by the following loop, which should always be used as a source of
symmetry information in preference to the above space-group names.
They are only intended as comments.
;
_shelxl_version_number 2013-2

loop_
_space_group_symop_operation_xyz
'x, y, z'
'-x, -y, -z'

loop_
_atom_site_label
_atom_site_type_symbol
_atom_site_fract_x
_atom_site_fract_y
_atom_site_fract_z
_atom_site_U_iso_or_equiv
_atom_site_adp_type
_atom_site_occupancy
_atom_site_site_symmetry_order
_atom_site_calc_flag
_atom_site_refinement_flags_posn
_atom_site_refinement_flags_adp
C1A C 0.22021(18) 0.52288(19) 0.26256(14) 0.0487(5) Uani 1 1 d . .
H1A H 0.2088 0.5144 0.3299 0.058 Uiso 1 1 calc R U
C2A C 0.1315(2) 0.5752(3) 0.22001(17) 0.0688(7) Uani 1 1 d . .
H2A H 0.0589 0.6022 0.2588 0.083 Uiso 1 1 calc R U
C3A C 0.1462(2) 0.5890(2) 0.12259(16) 0.0558(5) Uani 1 1 d . .
H3A H 0.0847 0.6253 0.0946 0.067 Uiso 1 1 calc R U
C4A C 0.25110(17) 0.54950(16) 0.06681(14) 0.0405(4) Uani 1 1 d . .
H4A H 0.2621 0.5589 -0.0002 0.049 Uiso 1 1 calc R U
C5A C 0.34152(15) 0.49592(14) 0.10691(13) 0.0327(3) Uani 1 1 d . .
H5A H 0.4134 0.4683 0.0672 0.039 Uiso 1 1 calc R U
C6A C 0.32614(14) 0.48294(12) 0.20547(12) 0.0268(3) Uani 1 1 d . .
C7A C 0.51807(13) 0.36846(12) 0.19987(11) 0.0233(3) Uani 1 1 d . .
C8A C 0.57383(12) 0.31722(12) 0.27930(10) 0.0213(3) Uani 1 1 d . .
C9A C 0.47562(12) 0.34602(12) 0.36304(10) 0.0226(3) Uani 1 1 d . .
C10A C 0.69674(13) 0.39448(14) 0.32584(13) 0.0315(3) Uani 1 1 d . .
H10A H 0.7320 0.3666 0.3803 0.047 Uiso 1 1 calc R U
H10B H 0.6818 0.4840 0.3592 0.047 Uiso 1 1 calc R U
H10C H 0.7550 0.3822 0.2678 0.047 Uiso 1 1 calc R U
C11A C 0.47421(14) 0.30523(14) 0.45609(11) 0.0284(3) Uani 1 1 d . .
H11A H 0.3989 0.3310 0.4962 0.043 Uiso 1 1 calc R U
H11B H 0.5474 0.3444 0.5037 0.043 Uiso 1 1 calc R U
H11C H 0.4754 0.2133 0.4299 0.043 Uiso 1 1 calc R U
C12A C 0.49058(11) 0.10409(12) 0.17499(10) 0.0182(2) Uani 1 1 d . .
C13A C 0.39181(13) -0.10489(13) 0.08943(12) 0.0282(3) Uani 1 1 d . .
H13A H 0.3183 -0.0597 0.1183 0.042 Uiso 1 1 calc R U
H13B H 0.3952 -0.1768 0.1120 0.042 Uiso 1 1 calc R U
H13C H 0.3871 -0.1352 0.0105 0.042 Uiso 1 1 calc R U
C14A C 0.62095(12) -0.07769(13) 0.10591(11) 0.0244(3) Uani 1 1 d . .
H14A H 0.6862 -0.0138 0.1066 0.037 Uiso 1 1 calc R U
H14B H 0.6141 -0.1456 0.0345 0.037 Uiso 1 1 calc R U
H14C H 0.6419 -0.1123 0.1603 0.037 Uiso 1 1 calc R U
N1A N 0.41722(11) 0.42975(10) 0.24934(9) 0.0240(2) Uani 1 1 d . .
N2A N 0.39230(11) 0.41223(10) 0.34688(9) 0.0239(2) Uani 1 1 d . .
N3A N 0.59705(10) 0.18379(10) 0.22383(9) 0.0192(2) Uani 1 1 d . .
N4A N 0.50296(10) -0.02017(10) 0.13027(9) 0.0208(2) Uani 1 1 d . .
O1A O 0.56082(10) 0.36364(9) 0.11469(8) 0.0296(2) Uani 1 1 d . .
O2A O 0.66235(9) 0.14068(9) 0.29497(7) 0.0229(2) Uani 1 1 d . .
H2A1 H 0.7413(17) 0.1306(17) 0.2695(14) 0.034 Uiso 1 1 d . U
O3A O 0.39220(8) 0.15230(9) 0.17052(7) 0.0227(2) Uani 1 1 d . .
C1B C 0.32671(13) 0.06003(14) 0.61169(11) 0.0261(3) Uani 1 1 d . .
H1B H 0.3166 -0.0256 0.5636 0.031 Uiso 1 1 calc R U
C2B C 0.44281(15) 0.12527(16) 0.62990(12) 0.0350(3) Uani 1 1 d . .
H2B H 0.5121 0.0839 0.5939 0.042 Uiso 1 1 calc R U
C3B C 0.45875(16) 0.24930(17) 0.69959(13) 0.0408(4) Uani 1 1 d . .
H3B H 0.5389 0.2927 0.7130 0.049 Uiso 1 1 calc R U
C4B C 0.35699(18) 0.31030(15) 0.74999(14) 0.0410(4) Uani 1 1 d . .
H4B H 0.3677 0.3963 0.7972 0.049 Uiso 1 1 calc R U
C5B C 0.23914(16) 0.24745(14) 0.73255(12) 0.0326(3) Uani 1 1 d . .
H5B H 0.1696 0.2903 0.7666 0.039 Uiso 1 1 calc R U
C6B C 0.22482(13) 0.12088(13) 0.66441(11) 0.0246(3) Uani 1 1 d . .
C7B C 0.02050(13) 0.06838(13) 0.72900(11) 0.0239(3) Uani 1 1 d . .
C8B C -0.07092(12) -0.04824(14) 0.68457(11) 0.0250(3) Uani 1 1 d . .
C9B C -0.00334(13) -0.12806(14) 0.58748(11) 0.0262(3) Uani 1 1 d . .
C10B C -0.19186(14) -0.00686(18) 0.65137(13) 0.0363(4) Uani 1 1 d . .
H10D H -0.2517 -0.0803 0.6204 0.054 Uiso 1 1 calc R U
H10E H -0.1748 0.0307 0.5976 0.054 Uiso 1 1 calc R U
H10F H -0.2264 0.0554 0.7149 0.054 Uiso 1 1 calc R U
C11B C -0.04481(16) -0.25861(16) 0.51448(13) 0.0406(4) Uani 1 1 d . .
H11D H 0.0151 -0.2896 0.4578 0.061 Uiso 1 1 calc R U
H11E H -0.1264 -0.2590 0.4815 0.061 Uiso 1 1 calc R U
H11F H -0.0504 -0.3134 0.5559 0.061 Uiso 1 1 calc R U
C12B C 0.01050(12) -0.12734(12) 0.81559(10) 0.0212(3) Uani 1 1 d . .
C13B C -0.12731(13) -0.18162(16) 0.94135(11) 0.0308(3) Uani 1 1 d . .
H13D H -0.1805 -0.1204 0.9314 0.046 Uiso 1 1 calc R U
H13E H -0.1131 -0.1622 1.0186 0.046 Uiso 1 1 calc R U
H13F H -0.1680 -0.2667 0.9072 0.046 Uiso 1 1 calc R U
C14B C 0.09619(13) -0.21681(16) 0.93615(12) 0.0318(3) Uani 1 1 d . .
H14D H 0.1717 -0.2064 0.8994 0.048 Uiso 1 1 calc R U
H14E H 0.0797 -0.3058 0.9253 0.048 Uiso 1 1 calc R U
H14F H 0.1075 -0.1663 1.0135 0.048 Uiso 1 1 calc R U
N1B N 0.10839(11) 0.05172(11) 0.65143(9) 0.0240(2) Uani 1 1 d . .
N2B N 0.09396(11) -0.06984(11) 0.56958(9) 0.0260(3) Uani 1 1 d . .
N3B N -0.09647(10) -0.10083(11) 0.76800(9) 0.0228(2) Uani 1 1 d . .
N4B N -0.00825(10) -0.17489(11) 0.89183(9) 0.0243(2) Uani 1 1 d . .
O1B O 0.01357(10) 0.15931(10) 0.81143(8) 0.0318(2) Uani 1 1 d . .
O2B O -0.18038(9) -0.21066(10) 0.72401(8) 0.0282(2) Uani 1 1 d . .
H2B1 H -0.2570(18) -0.1871(18) 0.7590(16) 0.042 Uiso 1 1 d . U
O3B O 0.11431(8) -0.09907(10) 0.78971(8) 0.0277(2) Uani 1 1 d . .

loop_
_atom_site_aniso_label
_atom_site_aniso_U_11
_atom_site_aniso_U_22
_atom_site_aniso_U_33
_atom_site_aniso_U_23
_atom_site_aniso_U_13
_atom_site_aniso_U_12
C1A 0.0571(11) 0.0647(12) 0.0343(9) 0.0245(8) 0.0152(8) 0.0355(10)
C2A 0.0752(15) 0.0985(18) 0.0475(11) 0.0344(12) 0.0231(10) 0.0642(14)
C3A 0.0727(14) 0.0606(12) 0.0440(10) 0.0256(9) 0.0056(9) 0.0384(11)
C4A 0.0547(10) 0.0366(9) 0.0356(9) 0.0191(7) 0.0001(7) 0.0085(8)
C5A 0.0359(8) 0.0314(8) 0.0332(8) 0.0149(6) 0.0021(6) 0.0019(6)
C6A 0.0324(7) 0.0183(6) 0.0291(7) 0.0080(5) 0.0002(6) 0.0037(5)
C7A 0.0251(6) 0.0154(6) 0.0267(7) 0.0050(5) 0.0026(5) -0.0014(5)
C8A 0.0201(6) 0.0176(6) 0.0220(6) 0.0031(5) 0.0003(5) -0.0016(5)
C9A 0.0233(6) 0.0188(6) 0.0209(6) 0.0025(5) -0.0008(5) -0.0015(5)
C10A 0.0257(7) 0.0242(7) 0.0357(8) 0.0024(6) -0.0014(6) -0.0067(6)
C11A 0.0322(7) 0.0296(7) 0.0220(7) 0.0076(6) 0.0012(5) 0.0043(6)
C12A 0.0165(6) 0.0204(6) 0.0166(6) 0.0062(5) 0.0003(4) -0.0018(5)
C13A 0.0272(7) 0.0235(7) 0.0281(7) 0.0045(5) -0.0015(5) -0.0072(6)
C14A 0.0267(7) 0.0220(6) 0.0219(6) 0.0046(5) -0.0003(5) 0.0051(5)
N1A 0.0284(6) 0.0205(5) 0.0232(6) 0.0081(4) 0.0041(4) 0.0028(5)
N2A 0.0271(6) 0.0213(5) 0.0209(5) 0.0052(4) 0.0015(4) 0.0005(4)
N3A 0.0165(5) 0.0186(5) 0.0210(5) 0.0059(4) -0.0034(4) 0.0004(4)
N4A 0.0203(5) 0.0184(5) 0.0211(5) 0.0051(4) -0.0012(4) -0.0015(4)
O1A 0.0376(6) 0.0241(5) 0.0287(5) 0.0114(4) 0.0113(4) 0.0030(4)
O2A 0.0186(4) 0.0279(5) 0.0223(5) 0.0096(4) -0.0030(3) 0.0029(4)
O3A 0.0163(4) 0.0245(5) 0.0252(5) 0.0071(4) -0.0018(3) 0.0009(4)
C1B 0.0270(7) 0.0317(7) 0.0211(6) 0.0131(6) -0.0040(5) -0.0053(6)
C2B 0.0304(8) 0.0473(9) 0.0282(8) 0.0174(7) -0.0037(6) -0.0098(7)
C3B 0.0426(9) 0.0461(9) 0.0344(8) 0.0202(7) -0.0074(7) -0.0222(8)
C4B 0.0610(11) 0.0260(8) 0.0366(9) 0.0155(7) -0.0099(8) -0.0151(7)
C5B 0.0449(9) 0.0255(7) 0.0307(8) 0.0150(6) -0.0052(6) -0.0007(6)
C6B 0.0296(7) 0.0271(7) 0.0206(6) 0.0140(5) -0.0053(5) -0.0038(6)
C7B 0.0248(7) 0.0300(7) 0.0201(6) 0.0123(5) -0.0015(5) 0.0057(5)
C8B 0.0194(6) 0.0382(8) 0.0194(6) 0.0135(6) -0.0008(5) 0.0017(6)
C9B 0.0241(7) 0.0346(8) 0.0172(6) 0.0078(6) -0.0018(5) -0.0048(6)
C10B 0.0240(7) 0.0634(11) 0.0309(8) 0.0284(8) -0.0018(6) 0.0050(7)
C11B 0.0418(9) 0.0435(9) 0.0242(7) 0.0016(7) 0.0030(6) -0.0178(7)
C12B 0.0165(6) 0.0257(6) 0.0192(6) 0.0060(5) -0.0011(5) 0.0010(5)
C13B 0.0215(7) 0.0508(9) 0.0224(7) 0.0172(6) 0.0001(5) -0.0015(6)
C14B 0.0245(7) 0.0460(9) 0.0314(8) 0.0215(7) -0.0012(6) 0.0066(6)
N1B 0.0251(6) 0.0264(6) 0.0187(5) 0.0071(4) -0.0008(4) -0.0010(5)
N2B 0.0262(6) 0.0300(6) 0.0179(5) 0.0054(5) -0.0005(4) -0.0037(5)
N3B 0.0159(5) 0.0340(6) 0.0194(5) 0.0119(5) -0.0027(4) -0.0024(4)
N4B 0.0178(5) 0.0348(6) 0.0220(6) 0.0129(5) -0.0009(4) 0.0012(5)
O1B 0.0416(6) 0.0302(5) 0.0231(5) 0.0080(4) 0.0043(4) 0.0111(5)
O2B 0.0182(5) 0.0392(6) 0.0238(5) 0.0091(4) -0.0022(4) -0.0054(4)
O3B 0.0165(4) 0.0387(6) 0.0319(5) 0.0178(4) 0.0008(4) 0.0015(4)

loop_
_atom_type_symbol
_atom_type_description
_atom_type_scat_dispersion_real
_atom_type_scat_dispersion_imag
_atom_type_scat_source
C C 0.0181 0.0091 'International Tables Vol C Tables 4.2.6.8 and 6.1.1.4'
H H 0.0000 0.0000 'International Tables Vol C Tables 4.2.6.8 and 6.1.1.4'
N N 0.0311 0.0180 'International Tables Vol C Tables 4.2.6.8 and 6.1.1.4'
O O 0.0492 0.0322 'International Tables Vol C Tables 4.2.6.8 and 6.1.1.4'

loop_
_geom_angle_atom_site_label_1
_geom_angle_atom_site_label_2
_geom_angle_atom_site_label_3
_geom_angle
C2A C1A C6A 119.18(16)
C2A C1A H1A 120.4
C6A C1A H1A 120.4
C3A C2A C1A 121.48(18)
C3A C2A H2A 119.3
C1A C2A H2A 119.3
C4A C3A C2A 118.97(17)
C4A C3A H3A 120.5
C2A C3A H3A 120.5
C3A C4A C5A 121.00(16)
C3A C4A H4A 119.5
C5A C4A H4A 119.5
C4A C5A C6A 119.63(15)
C4A C5A H5A 120.2
C6A C5A H5A 120.2
C1A C6A C5A 119.75(14)
C1A C6A N1A 119.13(13)
C5A C6A N1A 121.12(13)
O1A C7A N1A 127.86(13)
O1A C7A C8A 126.43(12)
N1A C7A C8A 105.49(11)
N3A C8A C9A 116.62(11)
N3A C8A C7A 110.26(10)
C9A C8A C7A 100.53(10)
N3A C8A C10A 109.57(10)
C9A C8A C10A 111.33(11)
C7A C8A C10A 107.93(11)
N2A C9A C11A 122.23(12)
N2A C9A C8A 112.95(12)
C11A C9A C8A 124.81(12)
C8A C10A H10A 109.5
C8A C10A H10B 109.5
H10A C10A H10B 109.5
C8A C10A H10C 109.5
H10A C10A H10C 109.5
H10B C10A H10C 109.5
C9A C11A H11A 109.5
C9A C11A H11B 109.5
H11A C11A H11B 109.5
C9A C11A H11C 109.5
H11A C11A H11C 109.5
H11B C11A H11C 109.5
O3A C12A N4A 123.34(11)
O3A C12A N3A 118.72(11)
N4A C12A N3A 117.83(11)
N4A C13A H13A 109.5
N4A C13A H13B 109.5
H13A C13A H13B 109.5
N4A C13A H13C 109.5
H13A C13A H13C 109.5
H13B C13A H13C 109.5
N4A C14A H14A 109.5
N4A C14A H14B 109.5
H14A C14A H14B 109.5
N4A C14A H14C 109.5
H14A C14A H14C 109.5
H14B C14A H14C 109.5
C7A N1A N2A 112.31(11)
C7A N1A C6A 128.13(12)
N2A N1A C6A 118.21(11)
C9A N2A N1A 108.03(11)
C12A N3A O2A 112.07(10)
C12A N3A C8A 114.53(10)
O2A N3A C8A 109.99(9)
C12A N4A C13A 118.52(11)
C12A N4A C14A 124.93(11)
C13A N4A C14A 116.04(11)
N3A O2A H2A1 105.0(11)
C2B C1B C6B 119.64(14)
C2B C1B H1B 120.2
C6B C1B H1B 120.2
C3B C2B C1B 120.78(15)
C3B C2B H2B 119.6
C1B C2B H2B 119.6
C2B C3B C4B 119.46(15)
C2B C3B H3B 120.3
C4B C3B H3B 120.3
C3B C4B C5B 121.00(15)
C3B C4B H4B 119.5
C5B C4B H4B 119.5
C6B C5B C4B 119.01(15)
C6B C5B H5B 120.5
C4B C5B H5B 120.5
C5B C6B C1B 120.07(14)
C5B C6B N1B 120.43(13)
C1B C6B N1B 119.45(12)
O1B C7B N1B 127.18(14)
O1B C7B C8B 127.32(13)
N1B C7B C8B 105.37(11)
N3B C8B C9B 117.02(12)
N3B C8B C7B 110.45(10)
C9B C8B C7B 100.44(11)
N3B C8B C10B 109.22(11)
C9B C8B C10B 111.57(11)
C7B C8B C10B 107.51(12)
N2B C9B C11B 121.47(13)
N2B C9B C8B 113.08(12)
C11B C9B C8B 125.38(13)
C8B C10B H10D 109.5
C8B C10B H10E 109.5
H10D C10B H10E 109.5
C8B C10B H10F 109.5
H10D C10B H10F 109.5
H10E C10B H10F 109.5
C9B C11B H11D 109.5
C9B C11B H11E 109.5
H11D C11B H11E 109.5
C9B C11B H11F 109.5
H11D C11B H11F 109.5
H11E C11B H11F 109.5
O3B C12B N4B 123.90(12)
O3B C12B N3B 119.25(12)
N4B C12B N3B 116.70(11)
N4B C13B H13D 109.5
N4B C13B H13E 109.5
H13D C13B H13E 109.5
N4B C13B H13F 109.5
H13D C13B H13F 109.5
H13E C13B H13F 109.5
N4B C14B H14D 109.5
N4B C14B H14E 109.5
H14D C14B H14E 109.5
N4B C14B H14F 109.5
H14D C14B H14F 109.5
H14E C14B H14F 109.5
C7B N1B N2B 111.99(11)
C7B N1B C6B 126.41(11)
N2B N1B C6B 117.98(11)
C9B N2B N1B 108.30(11)
C12B N3B O2B 110.70(11)
C12B N3B C8B 114.64(10)
O2B N3B C8B 109.34(10)
C12B N4B C14B 119.64(11)
C12B N4B C13B 124.67(12)
C14B N4B C13B 115.58(12)
N3B O2B H2B1 105.3(12)

loop_
_geom_bond_atom_site_label_1
_geom_bond_atom_site_label_2
_geom_bond_distance
C1A C2A 1.385(3)
C1A C6A 1.390(2)
C1A H1A 0.9500
C2A C3A 1.379(3)
C2A H2A 0.9500
C3A C4A 1.372(3)
C3A H3A 0.9500
C4A C5A 1.389(2)
C4A H4A 0.9500
C5A C6A 1.391(2)
C5A H5A 0.9500
C6A N1A 1.4198(18)
C7A O1A 1.2178(17)
C7A N1A 1.3748(17)
C7A C8A 1.5270(19)
C8A N3A 1.4706(16)
C8A C9A 1.5126(17)
C8A C10A 1.5332(17)
C9A N2A 1.2808(18)
C9A C11A 1.4834(19)
C10A H10A 0.9800
C10A H10B 0.9800
C10A H10C 0.9800
C11A H11A 0.9800
C11A H11B 0.9800
C11A H11C 0.9800
C12A O3A 1.2405(16)
C12A N4A 1.3406(16)
C12A N3A 1.4087(15)
C13A N4A 1.4560(16)
C13A H13A 0.9800
C13A H13B 0.9800
C13A H13C 0.9800
C14A N4A 1.4582(16)
C14A H14A 0.9800
C14A H14B 0.9800
C14A H14C 0.9800
N1A N2A 1.4179(16)
N3A O2A 1.4237(14)
O2A H2A1 0.921(19)
C1B C2B 1.388(2)
C1B C6B 1.396(2)
C1B H1B 0.9500
C2B C3B 1.377(2)
C2B H2B 0.9500
C3B C4B 1.385(3)
C3B H3B 0.9500
C4B C5B 1.394(2)
C4B H4B 0.9500
C5B C6B 1.393(2)
C5B H5B 0.9500
C6B N1B 1.4153(17)
C7B O1B 1.2096(17)
C7B N1B 1.3835(17)
C7B C8B 1.5289(19)
C8B N3B 1.4736(17)
C8B C9B 1.5102(18)
C8B C10B 1.5342(19)
C9B N2B 1.2813(18)
C9B C11B 1.485(2)
C10B H10D 0.9800
C10B H10E 0.9800
C10B H10F 0.9800
C11B H11D 0.9800
C11B H11E 0.9800
C11B H11F 0.9800
C12B O3B 1.2363(16)
C12B N4B 1.3350(18)
C12B N3B 1.4162(16)
C13B N4B 1.4646(17)
C13B H13D 0.9800
C13B H13E 0.9800
C13B H13F 0.9800
C14B N4B 1.4569(17)
C14B H14D 0.9800
C14B H14E 0.9800
C14B H14F 0.9800
N1B N2B 1.4124(16)
N3B O2B 1.4280(15)
O2B H2B1 0.96(2)

loop_
_geom_hbond_atom_site_label_D
_geom_hbond_atom_site_label_H
_geom_hbond_atom_site_label_A
_geom_hbond_distance_DH
_geom_hbond_distance_HA
_geom_hbond_distance_DA
_geom_hbond_angle_DHA
_geom_hbond_site_symmetry_A
O2A H2A1 O3B 0.921(19) 1.755(19) 2.6735(13) 174.5(17) 2_656
O2B H2B1 O3A 0.96(2) 1.74(2) 2.6926(13) 174.8(18) 2_556

loop_
_geom_torsion_atom_site_label_1
_geom_torsion_atom_site_label_2
_geom_torsion_atom_site_label_3
_geom_torsion_atom_site_label_4
_geom_torsion
C6A C1A C2A C3A -0.3(4)
C1A C2A C3A C4A 0.2(4)
C2A C3A C4A C5A 0.2(3)
C3A C4A C5A C6A -0.5(3)
C2A C1A C6A C5A 0.0(3)
C2A C1A C6A N1A 179.76(19)
C4A C5A C6A C1A 0.4(2)
C4A C5A C6A N1A -179.38(14)
O1A C7A C8A N3A -53.54(17)
N1A C7A C8A N3A 131.59(11)
O1A C7A C8A C9A -177.21(13)
N1A C7A C8A C9A 7.92(12)
O1A C7A C8A C10A 66.12(16)
N1A C7A C8A C10A -108.76(12)
N3A C8A C9A N2A -126.46(12)
C7A C8A C9A N2A -7.30(14)
C10A C8A C9A N2A 106.82(14)
N3A C8A C9A C11A 54.51(17)
C7A C8A C9A C11A 173.66(12)
C10A C8A C9A C11A -72.21(16)
O1A C7A N1A N2A 178.51(13)
C8A C7A N1A N2A -6.71(14)
O1A C7A N1A C6A 12.2(2)
C8A C7A N1A C6A -173.06(12)
C1A C6A N1A C7A 169.61(15)
C5A C6A N1A C7A -10.6(2)
C1A C6A N1A N2A 4.0(2)
C5A C6A N1A N2A -176.24(12)
C11A C9A N2A N1A -177.27(11)
C8A C9A N2A N1A 3.67(14)
C7A N1A N2A C9A 2.15(15)
C6A N1A N2A C9A 169.99(11)
O3A C12A N3A O2A 135.02(11)
N4A C12A N3A O2A -48.66(14)
O3A C12A N3A C8A 8.82(17)
N4A C12A N3A C8A -174.86(11)
C9A C8A N3A C12A 54.15(15)
C7A C8A N3A C12A -59.60(14)
C10A C8A N3A C12A -178.26(11)
C9A C8A N3A O2A -73.12(13)
C7A C8A N3A O2A 173.12(10)
C10A C8A N3A O2A 54.47(14)
O3A C12A N4A C13A -10.13(19)
N3A C12A N4A C13A 173.73(11)
O3A C12A N4A C14A 161.33(12)
N3A C12A N4A C14A -14.81(19)
C6B C1B C2B C3B 0.2(2)
C1B C2B C3B C4B -1.6(2)
C2B C3B C4B C5B 1.0(2)
C3B C4B C5B C6B 0.9(2)
C4B C5B C6B C1B -2.3(2)
C4B C5B C6B N1B 175.14(13)
C2B C1B C6B C5B 1.8(2)
C2B C1B C6B N1B -175.67(12)
O1B C7B C8B N3B -51.11(18)
N1B C7B C8B N3B 132.79(11)
O1B C7B C8B C9B -175.28(14)
N1B C7B C8B C9B 8.62(13)
O1B C7B C8B C10B 67.97(17)
N1B C7B C8B C10B -108.13(12)
N3B C8B C9B N2B -126.33(14)
C7B C8B C9B N2B -6.80(15)
C10B C8B C9B N2B 106.88(15)
N3B C8B C9B C11B 56.64(19)
C7B C8B C9B C11B 176.16(15)
C10B C8B C9B C11B -70.15(19)
O1B C7B N1B N2B 175.54(13)
C8B C7B N1B N2B -8.35(14)
O1B C7B N1B C6B 17.6(2)
C8B C7B N1B C6B -166.29(12)
C5B C6B N1B C7B -32.7(2)
C1B C6B N1B C7B 144.77(14)
C5B C6B N1B N2B 170.53(12)
C1B C6B N1B N2B -12.00(18)
C11B C9B N2B N1B 179.33(14)
C8B C9B N2B N1B 2.17(16)
C7B N1B N2B C9B 4.19(16)
C6B N1B N2B C9B 164.17(12)
O3B C12B N3B O2B 128.26(12)
N4B C12B N3B O2B -55.90(14)
O3B C12B N3B C8B 4.01(18)
N4B C12B N3B C8B 179.85(11)
C9B C8B N3B C12B 59.94(16)
C7B C8B N3B C12B -54.09(15)
C10B C8B N3B C12B -172.12(12)
C9B C8B N3B O2B -65.03(14)
C7B C8B N3B O2B -179.06(10)
C10B C8B N3B O2B 62.90(14)
O3B C12B N4B C14B -10.8(2)
N3B C12B N4B C14B 173.53(12)
O3B C12B N4B C13B 165.02(14)
N3B C12B N4B C13B -10.61(19)
